data_7226701
loop_
_publ_author_name
'Dresselhaus, Thomas'
'Eusterwiemann, Steffen'
'Matuschek, David R.'
'Daniliuc, Constantin G.'
'Janka, Oliver'
'P\"ottgen, Rainer'
'Studer, Armido'
'Neugebauer, Johannes'

_publ_section_title
;
 Black-box determination of temperature-dependent susceptibilities for
 crystalline organic radicals with complex magnetic topologies.
;
_journal_issue 40
_journal_name_full 'Physical chemistry chemical physics : PCCP'
_journal_page_first 28262
_journal_page_last 28273
_journal_paper_doi 10.1039/c6cp05875b
_journal_volume 18
_journal_year 2016
_chemical_formula_sum 'C22 H15 N4 O'
_chemical_formula_weight 351.38
_chemical_name_systematic
; 
 ? 
;
_space_group_IT_number 14
_symmetry_cell_setting monoclinic
_symmetry_space_group_name_Hall '-P 2ybc'
_symmetry_space_group_name_H-M 'P 1 21/c 1'
_atom_sites_solution_hydrogens geom
_atom_sites_solution_primary direct
_atom_sites_solution_secondary difmap
_audit_creation_method SHELXL-97
_audit_update_record
;
2016-08-01 deposited with the CCDC.
2016-09-19 downloaded from the CCDC.
;
_cell_angle_alpha 90.00
_cell_angle_beta 119.261(4)
_cell_angle_gamma 90.00
_cell_formula_units_Z 4
_cell_length_a 10.5130(10)
_cell_length_b 18.2406(6)
_cell_length_c 10.6648(6)
_cell_measurement_reflns_used 2977
_cell_measurement_temperature 223(2)
_cell_measurement_theta_max 68.25
_cell_measurement_theta_min 0.88
_cell_volume 1784.2(2)
_computing_cell_refinement 'Collect (Nonius B.V., 1998)'
_computing_data_collection 'Collect (Nonius B.V., 1998)'
_computing_data_reduction 'Denzo-SMN (Otwinowski & Minor, 1997)'
_computing_molecular_graphics 'XP (BrukerAXS, 2000)'
_computing_publication_material 'SHELXL-97 (Sheldrick, 1997)'
_computing_structure_refinement 'SHELXL-97 (Sheldrick, 1997)'
_computing_structure_solution 'SHELXS-97 (Sheldrick, 1990)'
_diffrn_ambient_temperature 223(2)
_diffrn_measured_fraction_theta_full 0.981
_diffrn_measured_fraction_theta_max 0.981
_diffrn_measurement_device_type 'Nonius KappaCCD APEXII'
_diffrn_measurement_method '\w and \f scans'
_diffrn_radiation_monochromator graphite
_diffrn_radiation_source 'fine-focus sealed tube'
_diffrn_radiation_type CuK\a
_diffrn_radiation_wavelength 1.54178
_diffrn_reflns_av_R_equivalents 0.064
_diffrn_reflns_av_sigmaI/netI 0.0339
_diffrn_reflns_limit_h_max 12
_diffrn_reflns_limit_h_min 0
_diffrn_reflns_limit_k_max 21
_diffrn_reflns_limit_k_min 0
_diffrn_reflns_limit_l_max 10
_diffrn_reflns_limit_l_min -12
_diffrn_reflns_number 14936
_diffrn_reflns_theta_full 66.75
_diffrn_reflns_theta_max 66.75
_diffrn_reflns_theta_min 5.34
_exptl_absorpt_coefficient_mu 0.669
_exptl_absorpt_correction_T_max 0.9867
_exptl_absorpt_correction_T_min 0.9240
_exptl_absorpt_correction_type multi-scan
_exptl_absorpt_process_details 'Denzo (Otwinowski, Borek, Majewski & Minor, 2003)'
_exptl_crystal_colour red
_exptl_crystal_density_diffrn 1.308
_exptl_crystal_density_method 'not measured'
_exptl_crystal_description needle
_exptl_crystal_F_000 732
_exptl_crystal_size_max 0.12
_exptl_crystal_size_mid 0.03
_exptl_crystal_size_min 0.02
_refine_diff_density_max 0.143
_refine_diff_density_min -0.259
_refine_diff_density_rms 0.039
_refine_ls_extinction_method none
_refine_ls_goodness_of_fit_ref 1.035
_refine_ls_hydrogen_treatment constr
_refine_ls_matrix_type full
_refine_ls_number_parameters 244
_refine_ls_number_reflns 3096
_refine_ls_number_restraints 0
_refine_ls_restrained_S_all 1.035
_refine_ls_R_factor_all 0.0681
_refine_ls_R_factor_gt 0.0462
_refine_ls_shift/su_max 0.001
_refine_ls_shift/su_mean 0.000
_refine_ls_structure_factor_coef Fsqd
_refine_ls_weighting_details 'calc w=1/[\s^2^(Fo^2^)+(0.0616P)^2^+0.4189P] where P=(Fo^2^+2Fc^2^)/3'
_refine_ls_weighting_scheme calc
_refine_ls_wR_factor_gt 0.1115
_refine_ls_wR_factor_ref 0.1274
_reflns_number_gt 2280
_reflns_number_total 3096
_reflns_threshold_expression >2sigma(I)
_cod_data_source_file c6cp05875b2.cif
_cod_data_source_block stu7051
_cod_depositor_comments 'Adding full bibliography for 7226699--7226701.cif.'
_cod_original_sg_symbol_H-M P21/c
_cod_database_code 7226701

loop_
_symmetry_equiv_pos_as_xyz
'x, y, z'
'-x, y+1/2, -z+1/2'
'-x, -y, -z'
'x, -y-1/2, z-1/2'

loop_
_atom_site_label
_atom_site_type_symbol
_atom_site_fract_x
_atom_site_fract_y
_atom_site_fract_z
_atom_site_U_iso_or_equiv
_atom_site_adp_type
_atom_site_occupancy
_atom_site_symmetry_multiplicity
_atom_site_calc_flag
_atom_site_refinement_flags
O1 O 0.22654(15) 0.75382(7) 0.27533(16) 0.0515(4) Uani 1 1 d .
N1 N 0.35094(16) 0.69213(8) 0.18179(17) 0.0392(4) Uani 1 1 d .
N2 N 0.44484(16) 0.69133(8) 0.12775(17) 0.0410(4) Uani 1 1 d .
N3 N 0.35095(16) 0.81919(7) 0.18624(16) 0.0380(4) Uani 1 1 d .
N4 N 0.44966(16) 0.82164(8) 0.13780(16) 0.0387(4) Uani 1 1 d .
C1 C 0.30301(19) 0.75498(9) 0.2194(2) 0.0403(4) Uani 1 1 d .
C2 C 0.49086(18) 0.75704(9) 0.11234(19) 0.0361(4) Uani 1 1 d .
C11 C 0.29389(19) 0.62114(9) 0.1880(2) 0.0391(4) Uani 1 1 d .
C12 C 0.2417(2) 0.57692(10) 0.0678(2) 0.0458(5) Uani 1 1 d .
H12 H 0.2422 0.5934 -0.0155 0.055 Uiso 1 1 calc R
C13 C 0.1887(2) 0.50823(11) 0.0717(2) 0.0517(5) Uani 1 1 d .
H13 H 0.1515 0.4780 -0.0100 0.062 Uiso 1 1 calc R
C14 C 0.1898(2) 0.48345(10) 0.1950(2) 0.0511(5) Uani 1 1 d .
H14 H 0.1538 0.4366 0.1970 0.061 Uiso 1 1 calc R
C15 C 0.2440(2) 0.52774(11) 0.3143(2) 0.0520(5) Uani 1 1 d .
H15 H 0.2455 0.5108 0.3982 0.062 Uiso 1 1 calc R
C16 C 0.2964(2) 0.59700(10) 0.3120(2) 0.0475(5) Uani 1 1 d .
H16 H 0.3332 0.6272 0.3937 0.057 Uiso 1 1 calc R
C21 C 0.3035(2) 0.89011(9) 0.20672(19) 0.0388(4) Uani 1 1 d .
C22 C 0.4031(2) 0.94712(10) 0.2555(2) 0.0492(5) Uani 1 1 d .
H22 H 0.5004 0.9389 0.2788 0.059 Uiso 1 1 calc R
C23 C 0.3580(3) 1.01635(11) 0.2697(3) 0.0582(6) Uani 1 1 d .
H23 H 0.4253 1.0552 0.3036 0.070 Uiso 1 1 calc R
C24 C 0.2150(2) 1.02873(11) 0.2345(2) 0.0553(5) Uani 1 1 d .
H24 H 0.1846 1.0759 0.2437 0.066 Uiso 1 1 calc R
C25 C 0.1171(2) 0.97170(11) 0.1858(2) 0.0528(5) Uani 1 1 d .
H25 H 0.0197 0.9801 0.1622 0.063 Uiso 1 1 calc R
C26 C 0.1602(2) 0.90208(11) 0.1712(2) 0.0478(5) Uani 1 1 d .
H26 H 0.0926 0.8633 0.1375 0.057 Uiso 1 1 calc R
C3 C 0.59730(19) 0.75867(9) 0.05970(19) 0.0367(4) Uani 1 1 d .
C8 C 0.6579(2) 0.82445(10) 0.0486(2) 0.0422(4) Uani 1 1 d .
H8 H 0.6298 0.8686 0.0736 0.051 Uiso 1 1 calc R
C7 C 0.7586(2) 0.82572(10) 0.0015(2) 0.0450(5) Uani 1 1 d .
H7 H 0.7984 0.8708 -0.0052 0.054 Uiso 1 1 calc R
C6 C 0.8026(2) 0.76144(10) -0.0363(2) 0.0421(4) Uani 1 1 d .
C5 C 0.7407(2) 0.69597(11) -0.0264(2) 0.0492(5) Uani 1 1 d .
H5 H 0.7682 0.6519 -0.0522 0.059 Uiso 1 1 calc R
C4 C 0.6396(2) 0.69443(10) 0.0206(2) 0.0456(5) Uani 1 1 d .
H4 H 0.5990 0.6495 0.0263 0.055 Uiso 1 1 calc R
C9 C 0.9069(2) 0.76212(11) -0.0862(2) 0.0494(5) Uani 1 1 d .
C10 C 0.9920(2) 0.76195(13) -0.1282(3) 0.0641(6) Uani 1 1 d .
H10 H 1.0597 0.7618 -0.1617 0.077 Uiso 1 1 calc R

loop_
_atom_site_aniso_label
_atom_site_aniso_U_11
_atom_site_aniso_U_22
_atom_site_aniso_U_33
_atom_site_aniso_U_23
_atom_site_aniso_U_13
_atom_site_aniso_U_12
O1 0.0562(8) 0.0523(8) 0.0687(10) -0.0002(6) 0.0481(8) -0.0019(6)
N1 0.0413(8) 0.0395(8) 0.0469(9) -0.0018(6) 0.0295(7) -0.0040(6)
N2 0.0422(9) 0.0425(9) 0.0485(9) -0.0008(7) 0.0303(8) -0.0031(7)
N3 0.0385(8) 0.0396(8) 0.0449(9) -0.0012(6) 0.0275(7) -0.0002(6)
N4 0.0388(8) 0.0419(8) 0.0445(9) 0.0000(6) 0.0273(7) 0.0004(6)
C1 0.0368(10) 0.0449(10) 0.0436(10) -0.0007(8) 0.0232(8) -0.0027(8)
C2 0.0355(9) 0.0389(10) 0.0356(9) 0.0004(7) 0.0188(8) -0.0006(7)
C11 0.0371(9) 0.0400(9) 0.0453(11) 0.0010(8) 0.0241(8) -0.0035(8)
C12 0.0520(11) 0.0461(11) 0.0452(11) -0.0007(8) 0.0283(10) -0.0034(9)
C13 0.0533(12) 0.0470(11) 0.0558(13) -0.0080(9) 0.0274(10) -0.0076(9)
C14 0.0514(12) 0.0414(10) 0.0650(13) 0.0005(10) 0.0319(11) -0.0083(9)
C15 0.0578(13) 0.0520(11) 0.0550(12) 0.0039(9) 0.0343(11) -0.0090(10)
C16 0.0536(12) 0.0486(11) 0.0467(11) -0.0029(9) 0.0295(10) -0.0103(9)
C21 0.0422(10) 0.0407(10) 0.0408(10) 0.0005(8) 0.0259(8) 0.0034(8)
C22 0.0445(11) 0.0441(11) 0.0681(14) -0.0022(9) 0.0345(10) -0.0012(9)
C23 0.0646(14) 0.0416(11) 0.0832(16) -0.0059(10) 0.0477(13) -0.0037(10)
C24 0.0673(14) 0.0443(11) 0.0682(14) 0.0046(10) 0.0439(12) 0.0120(10)
C25 0.0457(11) 0.0596(12) 0.0600(13) 0.0019(10) 0.0312(10) 0.0128(10)
C26 0.0405(10) 0.0516(11) 0.0556(12) -0.0041(9) 0.0268(9) 0.0011(9)
C3 0.0363(9) 0.0400(9) 0.0371(10) 0.0004(7) 0.0204(8) 0.0003(7)
C8 0.0441(10) 0.0383(10) 0.0527(11) -0.0035(8) 0.0303(9) -0.0012(8)
C7 0.0436(10) 0.0440(10) 0.0569(12) -0.0008(9) 0.0320(10) -0.0052(8)
C6 0.0373(10) 0.0535(11) 0.0407(10) -0.0018(8) 0.0231(8) 0.0001(8)
C5 0.0594(12) 0.0436(10) 0.0613(13) -0.0058(9) 0.0425(11) 0.0011(9)
C4 0.0549(12) 0.0387(10) 0.0546(12) -0.0033(8) 0.0356(10) -0.0027(9)
C9 0.0454(11) 0.0613(13) 0.0478(11) -0.0071(9) 0.0277(10) -0.0022(9)
C10 0.0541(13) 0.0901(17) 0.0627(14) -0.0107(12) 0.0399(12) -0.0041(12)

loop_
_atom_type_symbol
_atom_type_description
_atom_type_scat_dispersion_real
_atom_type_scat_dispersion_imag
_atom_type_scat_source
C C 0.0181 0.0091 'International Tables Vol C Tables 4.2.6.8 and 6.1.1.4'
H H 0.0000 0.0000 'International Tables Vol C Tables 4.2.6.8 and 6.1.1.4'
N N 0.0311 0.0180 'International Tables Vol C Tables 4.2.6.8 and 6.1.1.4'
O O 0.0492 0.0322 'International Tables Vol C Tables 4.2.6.8 and 6.1.1.4'

loop_
_geom_angle_atom_site_label_1
_geom_angle_atom_site_label_2
_geom_angle_atom_site_label_3
_geom_angle
N2 N1 C1 124.78(14)
N2 N1 C11 114.38(13)
C1 N1 C11 120.69(14)
C2 N2 N1 115.07(14)
N4 N3 C1 124.13(14)
N4 N3 C21 114.25(13)
C1 N3 C21 121.57(14)
C2 N4 N3 115.58(14)
O1 C1 N3 123.42(16)
O1 C1 N1 123.30(16)
N3 C1 N1 113.28(15)
N4 C2 N2 126.74(16)
N4 C2 C3 116.30(15)
N2 C2 C3 116.95(14)
C12 C11 C16 121.02(17)
C12 C11 N1 117.84(16)
C16 C11 N1 121.10(16)
C13 C12 C11 118.99(18)
C13 C12 H12 120.5
C11 C12 H12 120.5
C12 C13 C14 120.62(19)
C12 C13 H13 119.7
C14 C13 H13 119.7
C15 C14 C13 119.65(18)
C15 C14 H14 120.2
C13 C14 H14 120.2
C14 C15 C16 120.6(2)
C14 C15 H15 119.7
C16 C15 H15 119.7
C11 C16 C15 119.09(18)
C11 C16 H16 120.5
C15 C16 H16 120.5
C26 C21 C22 120.53(17)
C26 C21 N3 120.86(16)
C22 C21 N3 118.52(16)
C23 C22 C21 119.41(18)
C23 C22 H22 120.3
C21 C22 H22 120.3
C24 C23 C22 120.4(2)
C24 C23 H23 119.8
C22 C23 H23 119.8
C25 C24 C23 119.64(19)
C25 C24 H24 120.2
C23 C24 H24 120.2
C24 C25 C26 120.81(19)
C24 C25 H25 119.6
C26 C25 H25 119.6
C21 C26 C25 119.23(18)
C21 C26 H26 120.4
C25 C26 H26 120.4
C4 C3 C8 118.41(17)
C4 C3 C2 120.69(15)
C8 C3 C2 120.90(15)
C7 C8 C3 120.80(17)
C7 C8 H8 119.6
C3 C8 H8 119.6
C8 C7 C6 121.07(17)
C8 C7 H7 119.5
C6 C7 H7 119.5
C5 C6 C7 117.94(17)
C5 C6 C9 120.49(17)
C7 C6 C9 121.56(17)
C4 C5 C6 121.19(17)
C4 C5 H5 119.4
C6 C5 H5 119.4
C5 C4 C3 120.59(17)
C5 C4 H4 119.7
C3 C4 H4 119.7
C10 C9 C6 179.2(2)
C9 C10 H10 180.0

loop_
_geom_bond_atom_site_label_1
_geom_bond_atom_site_label_2
_geom_bond_distance
O1 C1 1.213(2)
N1 N2 1.3649(19)
N1 C1 1.388(2)
N1 C11 1.442(2)
N2 C2 1.333(2)
N3 N4 1.3675(19)
N3 C1 1.387(2)
N3 C21 1.441(2)
N4 C2 1.328(2)
C2 C3 1.477(2)
C11 C12 1.382(3)
C11 C16 1.382(3)
C12 C13 1.380(3)
C12 H12 0.9400
C13 C14 1.384(3)
C13 H13 0.9400
C14 C15 1.374(3)
C14 H14 0.9400
C15 C16 1.383(3)
C15 H15 0.9400
C16 H16 0.9400
C21 C26 1.380(3)
C21 C22 1.384(3)
C22 C23 1.383(3)
C22 H22 0.9400
C23 C24 1.379(3)
C23 H23 0.9400
C24 C25 1.374(3)
C24 H24 0.9400
C25 C26 1.382(3)
C25 H25 0.9400
C26 H26 0.9400
C3 C4 1.387(2)
C3 C8 1.390(2)
C8 C7 1.376(3)
C8 H8 0.9400
C7 C6 1.391(3)
C7 H7 0.9400
C6 C5 1.388(3)
C6 C9 1.434(3)
C5 C4 1.380(3)
C5 H5 0.9400
C4 H4 0.9400
C9 C10 1.180(3)
C10 H10 0.9400

loop_
_geom_hbond_atom_site_label_D
_geom_hbond_atom_site_label_H
_geom_hbond_atom_site_label_A
_geom_hbond_distance_DH
_geom_hbond_distance_HA
_geom_hbond_distance_DA
_geom_hbond_angle_DHA
_geom_hbond_site_symmetry_A
C10 H10 O1 0.94 2.18 3.115(3) 171.8 4_675
C16 H16 N4 0.94 2.46 3.376(3) 166.3 4_576

loop_
_geom_torsion_atom_site_label_1
_geom_torsion_atom_site_label_2
_geom_torsion_atom_site_label_3
_geom_torsion_atom_site_label_4
_geom_torsion
C1 N1 N2 C2 0.1(3)
C11 N1 N2 C2 175.71(15)
C1 N3 N4 C2 5.2(3)
C21 N3 N4 C2 -177.37(15)
N4 N3 C1 O1 172.58(17)
C21 N3 C1 O1 -4.7(3)
N4 N3 C1 N1 -7.6(3)
C21 N3 C1 N1 175.11(15)
N2 N1 C1 O1 -175.35(17)
C11 N1 C1 O1 9.3(3)
N2 N1 C1 N3 4.8(3)
C11 N1 C1 N3 -170.47(15)
N3 N4 C2 N2 0.8(3)
N3 N4 C2 C3 179.90(14)
N1 N2 C2 N4 -3.3(3)
N1 N2 C2 C3 177.60(14)
N2 N1 C11 C12 -47.0(2)
C1 N1 C11 C12 128.80(19)
N2 N1 C11 C16 130.66(19)
C1 N1 C11 C16 -53.6(2)
C16 C11 C12 C13 1.3(3)
N1 C11 C12 C13 178.94(17)
C11 C12 C13 C14 -1.0(3)
C12 C13 C14 C15 0.1(3)
C13 C14 C15 C16 0.5(3)
C12 C11 C16 C15 -0.7(3)
N1 C11 C16 C15 -178.30(17)
C14 C15 C16 C11 -0.2(3)
N4 N3 C21 C26 141.11(18)
C1 N3 C21 C26 -41.3(3)
N4 N3 C21 C22 -35.4(2)
C1 N3 C21 C22 142.10(19)
C26 C21 C22 C23 0.6(3)
N3 C21 C22 C23 177.13(19)
C21 C22 C23 C24 -0.6(3)
C22 C23 C24 C25 0.4(3)
C23 C24 C25 C26 -0.2(3)
C22 C21 C26 C25 -0.4(3)
N3 C21 C26 C25 -176.89(18)
C24 C25 C26 C21 0.2(3)
N4 C2 C3 C4 -175.57(17)
N2 C2 C3 C4 3.7(3)
N4 C2 C3 C8 4.7(3)
N2 C2 C3 C8 -176.09(17)
C4 C3 C8 C7 -0.7(3)
C2 C3 C8 C7 179.05(18)
C3 C8 C7 C6 0.0(3)
C8 C7 C6 C5 0.6(3)
C8 C7 C6 C9 179.67(19)
C7 C6 C5 C4 -0.5(3)
C9 C6 C5 C4 -179.6(2)
C6 C5 C4 C3 -0.1(3)
C8 C3 C4 C5 0.8(3)
C2 C3 C4 C5 -179.00(18)
C5 C6 C9 C10 28(21)
C7 C6 C9 C10 -151(21)
